data_1572250
loop_
_publ_author_name
'Ar\'evalo, Alma'
'Ju\'arez-Francisco, Enrique'
'Roa, Diego A.'
'Flores-Alamo, Marcos'
'Garc\'ia, Juventino J.'

_publ_section_title
;
 New mononuclear Cu(i) compounds: synthesis, characterization, and
 application to the electroreduction of CO2
;
_journal_issue 18
_journal_name_full 'Catalysis Science &amp; Technology'
_journal_page_first 5394
_journal_page_last 5404
_journal_paper_doi 10.1039/D4CY00759J
_journal_volume 14
_journal_year 2024
_chemical_absolute_configuration syn
_chemical_formula_moiety 'C28 H39 Cu N O3 P3'
_chemical_formula_sum 'C28 H39 Cu N O3 P3'
_chemical_formula_weight 594.05
_space_group_IT_number 19
_space_group_name_Hall 'P 2ac 2ab'
_space_group_name_H-M_alt 'P 21 21 21'
_symmetry_cell_setting orthorhombic
_symmetry_Int_Tables_number 19
_symmetry_space_group_name_Hall 'P 2ac 2ab'
_symmetry_space_group_name_H-M 'P 21 21 21'
_atom_sites_solution_hydrogens geom
_audit_conform_dict_location ftp://ftp.iucr.org/pub/cif_core.dic
_audit_conform_dict_name cif_core.dic
_audit_conform_dict_version 2.4.5
_audit_creation_date 2023-12-12T12:47:56-00:00
_audit_creation_method 'WinGX routine CIF_UPDATE'
_audit_update_record
;
2023-12-13 deposited with the CCDC.	2024-07-23 downloaded from the CCDC.
;
_cell_angle_alpha 90
_cell_angle_beta 90
_cell_angle_gamma 90
_cell_formula_units_Z 4
_cell_length_a 10.4119(11)
_cell_length_b 15.363(2)
_cell_length_c 18.5644(17)
_cell_measurement_reflns_used 3347
_cell_measurement_temperature 130(2)
_cell_measurement_theta_max 29.372
_cell_measurement_theta_min 4.074
_cell_volume 2969.5(6)
_computing_cell_refinement
;
        CrysAlisPro, Agilent Technologies,
        Version 1.171.36.32 (release 02-08-2013 CrysAlis171 .NET)
        (compiled Aug  2 2013,16:46:58)
;
_computing_data_collection
;
        CrysAlisPro, Agilent Technologies,
        Version 1.171.36.32 (release 02-08-2013 CrysAlis171 .NET)
        (compiled Aug  2 2013,16:46:58)
;
_computing_data_reduction
;
        CrysAlisPro, Agilent Technologies,
        Version 1.171.36.32 (release 02-08-2013 CrysAlis171 .NET)
        (compiled Aug  2 2013,16:46:58)
;
_computing_molecular_graphics
;
          'Ortep-3 for Windows (Farrugia, 1997)'
      L. J. Farrugia, J. Appl. Crystallogr., 1997, 30, 565.
;
_computing_publication_material
;	
        L. J. Farrugia, WinGX and ORTEP for Windows: an update, 
	J. Appl. Cryst. 45 (2012)  849-854.   
;
_computing_structure_refinement
;
      'SHELXS-2018 (Sheldrick, 2015)'
      Sheldrick, G. M. (2015). Acta Cryst. C71, 3--8.
;
_computing_structure_solution
;
      'SHELXS-2018 (Sheldrick, 2015)'
      Sheldrick, G. M. (2015). Acta Cryst. A71, 3--8.
;
_diffrn_ambient_temperature 130(2)
_diffrn_detector_area_resol_mean 10.4685
_diffrn_measured_fraction_theta_full 0.996
_diffrn_measured_fraction_theta_max 0.888
_diffrn_measurement_device_type 'Xcalibur, Atlas, Gemini'
_diffrn_measurement_method '\w scans'
_diffrn_orient_matrix_UB_11 -0.0029131
_diffrn_orient_matrix_UB_12 -0.0046905
_diffrn_orient_matrix_UB_13 0.037988
_diffrn_orient_matrix_UB_21 0.0224585
_diffrn_orient_matrix_UB_22 -0.0434136
_diffrn_orient_matrix_UB_23 -0.0031661
_diffrn_orient_matrix_UB_31 0.0644172
_diffrn_orient_matrix_UB_32 0.0146484
_diffrn_orient_matrix_UB_33 0.0027131
_diffrn_radiation_monochromator graphite
_diffrn_radiation_type MoK\a
_diffrn_radiation_wavelength 0.71073
_diffrn_reflns_av_R_equivalents 0.0646
_diffrn_reflns_av_unetI/netI 0.1028
_diffrn_reflns_Laue_measured_fraction_full 0.996
_diffrn_reflns_Laue_measured_fraction_max 0.888
_diffrn_reflns_limit_h_max 14
_diffrn_reflns_limit_h_min -14
_diffrn_reflns_limit_k_max 19
_diffrn_reflns_limit_k_min -21
_diffrn_reflns_limit_l_max 24
_diffrn_reflns_limit_l_min -22
_diffrn_reflns_number 16522
_diffrn_reflns_point_group_measured_fraction_full 0.994
_diffrn_reflns_point_group_measured_fraction_max 0.839
_diffrn_reflns_theta_full 25.242
_diffrn_reflns_theta_max 29.616
_diffrn_reflns_theta_min 3.474
_exptl_absorpt_coefficient_mu 0.926
_exptl_absorpt_correction_T_max 0.956
_exptl_absorpt_correction_T_min 0.859
_exptl_absorpt_correction_type analytical
_exptl_absorpt_process_details
;
        CrysAlisPro, Agilent Technologies,
        Version 1.171.36.32 (release 02-08-2013 CrysAlis171 .NET)
        (compiled Aug  2 2013,16:46:58)
        Analytical numeric absorption correction using a multifaceted crystal
                        model based on expressions derived by R.C. Clark & J.S.
        (Clark, R. C. & Reid, J. S. (1995). Acta Cryst. A51, 887-897)
;
_exptl_crystal_colour colourless
_exptl_crystal_density_diffrn 1.329
_exptl_crystal_description plate
_exptl_crystal_F_000 1248
_exptl_crystal_size_max 0.29
_exptl_crystal_size_mid 0.19
_exptl_crystal_size_min 0.06
_refine_diff_density_max 0.585
_refine_diff_density_min -0.637
_refine_diff_density_rms 0.102
_refine_ls_abs_structure_details
;
 Flack x determined using 1636 quotients [(I+)-(I-)]/[(I+)+(I-)]
 (Parsons, Flack and Wagner, Acta Cryst. B69 (2013) 249-259).
;
_refine_ls_abs_structure_Flack -0.017(13)
_refine_ls_extinction_method none
_refine_ls_goodness_of_fit_ref 1.088
_refine_ls_hydrogen_treatment constr
_refine_ls_matrix_type full
_refine_ls_number_parameters 329
_refine_ls_number_reflns 7018
_refine_ls_number_restraints 0
_refine_ls_restrained_S_all 1.088
_refine_ls_R_factor_all 0.0934
_refine_ls_R_factor_gt 0.0535
_refine_ls_shift/su_max 0
_refine_ls_shift/su_mean 0
_refine_ls_structure_factor_coef Fsqd
_refine_ls_weighting_details 'w=1/[\s^2^(Fo^2^)+1.3626P] where P=(Fo^2^+2Fc^2^)/3'
_refine_ls_weighting_scheme calc
_refine_ls_wR_factor_gt 0.0674
_refine_ls_wR_factor_ref 0.0821
_reflns_Friedel_coverage 0.699
_reflns_Friedel_fraction_full 0.991
_reflns_Friedel_fraction_max 0.778
_reflns_number_gt 5277
_reflns_number_total 7018
_reflns_threshold_expression 'I > 2\s(I)'
_cod_data_source_file d4cy00759j2.cif
_cod_data_source_block 3
_cod_depositor_comments 'Adding full bibliography for 1572249--1572251.cif.'
_cod_database_code 1572250
_shelx_estimated_absorpt_t_min 0.775
_shelx_estimated_absorpt_t_max 0.947

loop_
_symmetry_equiv_pos_as_xyz
'x, y, z'
'-x+1/2, -y, z+1/2'
'x+1/2, -y+1/2, -z'
'-x, y+1/2, -z+1/2'

loop_
_atom_site_label
_atom_site_type_symbol
_atom_site_fract_x
_atom_site_fract_y
_atom_site_fract_z
_atom_site_U_iso_or_equiv
_atom_site_adp_type
_atom_site_occupancy
_atom_site_site_symmetry_order
_atom_site_calc_flag
_atom_site_refinement_flags_posn
_atom_site_refinement_flags_adp
_atom_site_refinement_flags_occupancy
_atom_site_disorder_assembly
_atom_site_disorder_group
C1 C 0.4331(5) 0.3017(4) 0.1823(3) 0.0311(15) Uani 1 1 d . . . . .
H1A H 0.436759 0.251827 0.216077 0.037 Uiso 1 1 calc R U . . .
H1B H 0.384632 0.283018 0.139129 0.037 Uiso 1 1 calc R U . . .
C2 C 0.5703(6) 0.3272(4) 0.1602(3) 0.0355(16) Uani 1 1 d . . . . .
H2A H 0.566334 0.368279 0.119181 0.043 Uiso 1 1 calc R U . . .
H2B H 0.616991 0.274549 0.143979 0.043 Uiso 1 1 calc R U . . .
C3 C 0.2156(5) 0.3407(4) 0.2743(3) 0.0331(14) Uani 1 1 d . . . . .
H3A H 0.251059 0.312778 0.318122 0.04 Uiso 1 1 calc R U . . .
H3B H 0.156203 0.387074 0.290425 0.04 Uiso 1 1 calc R U . . .
C4 C 0.1372(5) 0.2724(4) 0.2333(3) 0.0442(17) Uani 1 1 d . . . . .
H4A H 0.099857 0.29891 0.190145 0.066 Uiso 1 1 calc R U . . .
H4B H 0.068334 0.250428 0.264368 0.066 Uiso 1 1 calc R U . . .
H4C H 0.193388 0.224094 0.219233 0.066 Uiso 1 1 calc R U . . .
C6 C 0.2709(5) 0.4468(4) 0.1493(3) 0.0380(16) Uani 1 1 d . . . . .
H6A H 0.333945 0.453359 0.109772 0.046 Uiso 1 1 calc R U . . .
H6B H 0.200208 0.409449 0.131513 0.046 Uiso 1 1 calc R U . . .
C7 C 0.2171(5) 0.5358(5) 0.1682(3) 0.0475(17) Uani 1 1 d . . . . .
H7A H 0.171621 0.55969 0.126417 0.071 Uiso 1 1 calc R U . . .
H7B H 0.287513 0.574814 0.181641 0.071 Uiso 1 1 calc R U . . .
H7C H 0.157257 0.530223 0.208706 0.071 Uiso 1 1 calc R U . . .
C9 C 0.8011(6) 0.4227(4) 0.1898(4) 0.0433(17) Uani 1 1 d . . . . .
H9A H 0.864577 0.375508 0.182885 0.052 Uiso 1 1 calc R U . . .
H9B H 0.776235 0.444497 0.141622 0.052 Uiso 1 1 calc R U . . .
C10 C 0.8642(5) 0.4963(4) 0.2316(4) 0.0511(19) Uani 1 1 d . . . . .
H10A H 0.932131 0.522475 0.20215 0.077 Uiso 1 1 calc R U . . .
H10B H 0.901411 0.473278 0.276155 0.077 Uiso 1 1 calc R U . . .
H10C H 0.799733 0.540555 0.243301 0.077 Uiso 1 1 calc R U . . .
C12 C 0.7161(5) 0.2828(4) 0.2842(4) 0.0423(16) Uani 1 1 d . . . . .
H12A H 0.641182 0.247435 0.299085 0.051 Uiso 1 1 calc R U . . .
H12B H 0.768912 0.246733 0.251395 0.051 Uiso 1 1 calc R U . . .
C13 C 0.7952(6) 0.3045(4) 0.3507(4) 0.0491(18) Uani 1 1 d . . . . .
H13A H 0.872518 0.336466 0.336259 0.074 Uiso 1 1 calc R U . . .
H13B H 0.820157 0.250472 0.375047 0.074 Uiso 1 1 calc R U . . .
H13C H 0.744075 0.340406 0.383494 0.074 Uiso 1 1 calc R U . . .
C15 C 0.5484(4) 0.5862(3) 0.4428(3) 0.0174(11) Uani 1 1 d . . . . .
C16 C 0.6728(5) 0.6070(3) 0.4215(3) 0.0241(12) Uani 1 1 d . . . . .
H16 H 0.712481 0.57483 0.383936 0.029 Uiso 1 1 calc R U . . .
C17 C 0.7390(5) 0.6738(4) 0.4543(3) 0.0288(14) Uani 1 1 d . . . . .
H17 H 0.824258 0.686788 0.439711 0.035 Uiso 1 1 calc R U . . .
C18 C 0.6822(5) 0.7215(3) 0.5081(3) 0.0285(14) Uani 1 1 d . . . . .
H18 H 0.728043 0.767507 0.530571 0.034 Uiso 1 1 calc R U . . .
C19 C 0.5592(5) 0.7026(3) 0.5292(3) 0.0310(14) Uani 1 1 d . . . . .
H19 H 0.519502 0.736185 0.565905 0.037 Uiso 1 1 calc R U . . .
C20 C 0.4925(6) 0.6348(3) 0.4973(2) 0.0245(11) Uani 1 1 d . . . . .
H20 H 0.407815 0.621471 0.512894 0.029 Uiso 1 1 calc R U . . .
C21 C 0.5142(5) 0.4042(3) 0.4638(2) 0.0197(10) Uani 1 1 d . . . . .
C22 C 0.5950(5) 0.4140(4) 0.5222(3) 0.0313(14) Uani 1 1 d . . . . .
H22 H 0.625352 0.470274 0.534806 0.038 Uiso 1 1 calc R U . . .
C23 C 0.6320(6) 0.3426(4) 0.5624(3) 0.0390(16) Uani 1 1 d . . . . .
H23 H 0.688828 0.349736 0.602052 0.047 Uiso 1 1 calc R U . . .
C24 C 0.5866(6) 0.2612(4) 0.5450(4) 0.0387(16) Uani 1 1 d . . . . .
H24 H 0.611875 0.212211 0.57281 0.046 Uiso 1 1 calc R U . . .
C25 C 0.5055(7) 0.2506(3) 0.4882(3) 0.0385(14) Uani 1 1 d . . . . .
H25 H 0.47234 0.19453 0.477212 0.046 Uiso 1 1 calc R U . . .
C26 C 0.4717(6) 0.3214(3) 0.4465(3) 0.0302(14) Uani 1 1 d . . . . .
H26 H 0.418534 0.313181 0.405466 0.036 Uiso 1 1 calc R U . . .
C27 C 0.3011(4) 0.5115(3) 0.4162(3) 0.0195(11) Uani 1 1 d . . . . .
C28 C 0.2273(5) 0.4707(4) 0.4687(3) 0.0261(12) Uani 1 1 d . . . . .
H28 H 0.266992 0.432509 0.502224 0.031 Uiso 1 1 calc R U . . .
C29 C 0.0948(5) 0.4856(4) 0.4723(3) 0.0373(16) Uani 1 1 d . . . . .
H29 H 0.04436 0.457448 0.508008 0.045 Uiso 1 1 calc R U . . .
C30 C 0.0380(5) 0.5414(4) 0.4238(3) 0.0380(15) Uani 1 1 d . . . . .
H30 H -0.05201 0.55132 0.42607 0.046 Uiso 1 1 calc R U . . .
C31 C 0.1099(6) 0.5830(4) 0.3723(3) 0.0359(15) Uani 1 1 d . . . . .
H31 H 0.069853 0.621984 0.339503 0.043 Uiso 1 1 calc R U . . .
C32 C 0.2408(5) 0.5680(3) 0.3680(3) 0.0257(13) Uani 1 1 d . . . . .
H32 H 0.290128 0.596467 0.331973 0.031 Uiso 1 1 calc R U . . .
Cu1 Cu 0.50775(6) 0.46392(3) 0.28544(3) 0.01932(14) Uani 1 1 d . . . . .
N1 N 0.5631(4) 0.6038(3) 0.1829(3) 0.0272(11) Uani 1 1 d . . . . .
O1 O 0.5316(3) 0.5913(2) 0.24832(19) 0.0286(9) Uani 1 1 d . . . . .
O2 O 0.5604(4) 0.5436(3) 0.1392(2) 0.0389(10) Uani 1 1 d . . . . .
O3 O 0.5979(4) 0.6775(3) 0.1646(2) 0.0480(12) Uani 1 1 d . . . . .
P1 P 0.34915(14) 0.39232(10) 0.22539(8) 0.0256(4) Uani 1 1 d . . . . .
P2 P 0.65822(14) 0.37769(10) 0.23448(9) 0.0267(4) Uani 1 1 d . . . . .
P3 P 0.47204(11) 0.49184(8) 0.40174(7) 0.0173(3) Uani 1 1 d . . . . .

loop_
_atom_site_aniso_label
_atom_site_aniso_U_11
_atom_site_aniso_U_22
_atom_site_aniso_U_33
_atom_site_aniso_U_23
_atom_site_aniso_U_13
_atom_site_aniso_U_12
C1 0.037(3) 0.030(3) 0.026(4) -0.008(3) 0.000(3) -0.013(3)
C2 0.046(4) 0.031(4) 0.030(4) -0.014(3) 0.011(3) -0.007(3)
C3 0.032(3) 0.041(3) 0.027(4) 0.000(3) 0.005(3) -0.010(3)
C4 0.035(3) 0.054(4) 0.044(4) -0.001(3) 0.000(3) -0.019(3)
C6 0.038(4) 0.056(4) 0.021(3) 0.004(3) -0.008(3) -0.018(3)
C7 0.037(3) 0.075(5) 0.031(4) 0.009(4) -0.004(3) 0.016(4)
C9 0.032(3) 0.058(4) 0.040(4) -0.010(3) 0.015(3) -0.003(3)
C10 0.032(3) 0.071(5) 0.050(5) 0.001(4) 0.007(3) -0.019(3)
C12 0.037(3) 0.036(3) 0.054(4) -0.003(3) 0.007(4) 0.009(3)
C13 0.047(4) 0.055(4) 0.046(5) 0.003(4) -0.007(3) 0.014(4)
C15 0.020(3) 0.018(3) 0.014(3) 0.000(2) -0.008(2) 0.003(2)
C16 0.023(3) 0.027(3) 0.023(3) -0.005(2) 0.003(2) 0.002(3)
C17 0.020(3) 0.028(3) 0.039(4) 0.002(3) -0.001(3) -0.003(3)
C18 0.030(3) 0.021(3) 0.035(4) -0.003(3) -0.019(3) 0.003(3)
C19 0.035(3) 0.029(3) 0.030(4) -0.010(3) -0.003(3) 0.008(3)
C20 0.019(3) 0.031(3) 0.024(3) -0.005(2) 0.003(3) -0.001(3)
C21 0.019(3) 0.024(2) 0.016(2) 0.0004(19) 0.002(2) 0.006(3)
C22 0.039(3) 0.030(3) 0.024(3) 0.000(3) -0.010(3) -0.001(3)
C23 0.046(4) 0.044(4) 0.027(4) 0.006(3) -0.020(3) 0.004(3)
C24 0.047(4) 0.034(4) 0.036(4) 0.013(3) -0.009(3) 0.003(3)
C25 0.051(4) 0.022(3) 0.042(4) 0.007(2) -0.010(4) 0.001(4)
C26 0.040(4) 0.027(3) 0.024(3) 0.002(2) -0.010(3) 0.001(3)
C27 0.020(3) 0.020(3) 0.019(3) -0.007(2) -0.001(2) 0.000(2)
C28 0.026(3) 0.031(3) 0.021(3) -0.009(3) -0.001(2) -0.004(3)
C29 0.024(3) 0.043(4) 0.045(4) -0.016(3) 0.013(3) -0.008(3)
C30 0.019(3) 0.041(3) 0.053(4) -0.022(3) -0.008(3) 0.007(3)
C31 0.037(3) 0.031(3) 0.040(4) -0.010(3) -0.012(3) 0.014(3)
C32 0.026(3) 0.024(3) 0.027(3) -0.005(2) -0.006(3) 0.001(2)
Cu1 0.0227(3) 0.0204(3) 0.0148(3) -0.0018(2) 0.0013(3) -0.0022(3)
N1 0.024(2) 0.025(3) 0.032(3) 0.003(2) 0.003(2) 0.002(2)
O1 0.040(2) 0.0261(18) 0.019(2) 0.0056(15) 0.0047(18) -0.0012(19)
O2 0.054(3) 0.038(2) 0.024(2) -0.003(2) 0.0002(18) -0.015(2)
O3 0.077(3) 0.024(2) 0.043(3) 0.011(2) 0.027(2) 0.001(2)
P1 0.0282(8) 0.0305(8) 0.0182(9) -0.0012(7) -0.0011(7) -0.0087(7)
P2 0.0271(8) 0.0283(9) 0.0246(9) -0.0068(7) 0.0079(7) 0.0001(7)
P3 0.0189(7) 0.0182(6) 0.0149(6) -0.0004(5) 0.0000(5) 0.0021(6)

loop_
_atom_type_symbol
_atom_type_description
_atom_type_scat_dispersion_real
_atom_type_scat_dispersion_imag
_atom_type_scat_source
C C 0.0033 0.0016 'International Tables Vol C Tables 4.2.6.8 and 6.1.1.4'
H H 0 0 'International Tables Vol C Tables 4.2.6.8 and 6.1.1.4'
Cu Cu 0.3201 1.2651 'International Tables Vol C Tables 4.2.6.8 and 6.1.1.4'
N N 0.0061 0.0033 'International Tables Vol C Tables 4.2.6.8 and 6.1.1.4'
O O 0.0106 0.006 'International Tables Vol C Tables 4.2.6.8 and 6.1.1.4'
P P 0.1023 0.0942 'International Tables Vol C Tables 4.2.6.8 and 6.1.1.4'

loop_
_exptl_crystal_face_index_h
_exptl_crystal_face_index_k
_exptl_crystal_face_index_l
_exptl_crystal_face_perp_dist
2 -22 1 0.0329
-3 -21 0 0.0449
1 -21 -7 0.0321
2 -21 -7 0.0299
-1 -21 8 0.0414
0 -21 8 0.0419
4 -21 1 0.0492
-2 -18 14 0.0614
4 -13 -20 0.0677
-14 -7 -2 0.1138
-1 -6 25 0.0924
2 13 -21 0.0713
-1 18 14 0.0526
5 20 7 0.0493
2 21 -8 0.0372
0 21 -8 0.0385
2 21 7 0.0296
1 21 7 0.0297
2 22 0 0.0275
1 22 0 0.0263

loop_
_geom_angle_atom_site_label_1
_geom_angle_atom_site_label_2
_geom_angle_atom_site_label_3
_geom_angle
_geom_angle_site_symmetry_1
_geom_angle_site_symmetry_3
_geom_angle_publ_flag
C2 C1 P1 111.5(4) . . ?
C2 C1 H1A 109.3 . . ?
P1 C1 H1A 109.3 . . ?
C2 C1 H1B 109.3 . . ?
P1 C1 H1B 109.3 . . ?
H1A C1 H1B 108 . . ?
C1 C2 P2 111.8(4) . . ?
C1 C2 H2A 109.3 . . ?
P2 C2 H2A 109.3 . . ?
C1 C2 H2B 109.3 . . ?
P2 C2 H2B 109.3 . . ?
H2A C2 H2B 107.9 . . ?
C4 C3 P1 116.9(4) . . ?
C4 C3 H3A 108.1 . . ?
P1 C3 H3A 108.1 . . ?
C4 C3 H3B 108.1 . . ?
P1 C3 H3B 108.1 . . ?
H3A C3 H3B 107.3 . . ?
C3 C4 H4A 109.5 . . ?
C3 C4 H4B 109.5 . . ?
H4A C4 H4B 109.5 . . ?
C3 C4 H4C 109.5 . . ?
H4A C4 H4C 109.5 . . ?
H4B C4 H4C 109.5 . . ?
C7 C6 P1 113.4(4) . . ?
C7 C6 H6A 108.9 . . ?
P1 C6 H6A 108.9 . . ?
C7 C6 H6B 108.9 . . ?
P1 C6 H6B 108.9 . . ?
H6A C6 H6B 107.7 . . ?
C6 C7 H7A 109.5 . . ?
C6 C7 H7B 109.5 . . ?
H7A C7 H7B 109.5 . . ?
C6 C7 H7C 109.5 . . ?
H7A C7 H7C 109.5 . . ?
H7B C7 H7C 109.5 . . ?
C10 C9 P2 113.6(4) . . ?
C10 C9 H9A 108.8 . . ?
P2 C9 H9A 108.8 . . ?
C10 C9 H9B 108.8 . . ?
P2 C9 H9B 108.8 . . ?
H9A C9 H9B 107.7 . . ?
C9 C10 H10A 109.5 . . ?
C9 C10 H10B 109.5 . . ?
H10A C10 H10B 109.5 . . ?
C9 C10 H10C 109.5 . . ?
H10A C10 H10C 109.5 . . ?
H10B C10 H10C 109.5 . . ?
C13 C12 P2 114.5(4) . . ?
C13 C12 H12A 108.6 . . ?
P2 C12 H12A 108.6 . . ?
C13 C12 H12B 108.6 . . ?
P2 C12 H12B 108.6 . . ?
H12A C12 H12B 107.6 . . ?
C12 C13 H13A 109.5 . . ?
C12 C13 H13B 109.5 . . ?
H13A C13 H13B 109.5 . . ?
C12 C13 H13C 109.5 . . ?
H13A C13 H13C 109.5 . . ?
H13B C13 H13C 109.5 . . ?
C20 C15 C16 118.4(5) . . ?
C20 C15 P3 123.4(4) . . ?
C16 C15 P3 118.0(4) . . ?
C17 C16 C15 120.7(5) . . ?
C17 C16 H16 119.6 . . ?
C15 C16 H16 119.6 . . ?
C18 C17 C16 120.3(5) . . ?
C18 C17 H17 119.9 . . ?
C16 C17 H17 119.9 . . ?
C19 C18 C17 119.8(5) . . ?
C19 C18 H18 120.1 . . ?
C17 C18 H18 120.1 . . ?
C18 C19 C20 120.4(5) . . ?
C18 C19 H19 119.8 . . ?
C20 C19 H19 119.8 . . ?
C15 C20 C19 120.4(5) . . ?
C15 C20 H20 119.8 . . ?
C19 C20 H20 119.8 . . ?
C22 C21 C26 118.5(5) . . ?
C22 C21 P3 124.2(4) . . ?
C26 C21 P3 117.0(4) . . ?
C21 C22 C23 120.6(5) . . ?
C21 C22 H22 119.7 . . ?
C23 C22 H22 119.7 . . ?
C24 C23 C22 119.9(5) . . ?
C24 C23 H23 120.1 . . ?
C22 C23 H23 120.1 . . ?
C25 C24 C23 120.3(6) . . ?
C25 C24 H24 119.8 . . ?
C23 C24 H24 119.8 . . ?
C24 C25 C26 119.9(5) . . ?
C24 C25 H25 120.1 . . ?
C26 C25 H25 120.1 . . ?
C25 C26 C21 120.8(5) . . ?
C25 C26 H26 119.6 . . ?
C21 C26 H26 119.6 . . ?
C28 C27 C32 118.8(5) . . ?
C28 C27 P3 124.6(4) . . ?
C32 C27 P3 116.5(4) . . ?
C27 C28 C29 120.3(5) . . ?
C27 C28 H28 119.9 . . ?
C29 C28 H28 119.9 . . ?
C30 C29 C28 119.6(6) . . ?
C30 C29 H29 120.2 . . ?
C28 C29 H29 120.2 . . ?
C31 C30 C29 120.7(5) . . ?
C31 C30 H30 119.6 . . ?
C29 C30 H30 119.6 . . ?
C30 C31 C32 120.0(6) . . ?
C30 C31 H31 120 . . ?
C32 C31 H31 120 . . ?
C31 C32 C27 120.6(5) . . ?
C31 C32 H32 119.7 . . ?
C27 C32 H32 119.7 . . ?
O1 Cu1 P3 99.13(10) . . ?
O1 Cu1 P2 109.20(11) . . ?
P3 Cu1 P2 129.28(6) . . ?
O1 Cu1 P1 112.16(11) . . ?
P3 Cu1 P1 116.47(6) . . ?
P2 Cu1 P1 90.84(5) . . ?
O2 N1 O3 120.9(5) . . ?
O2 N1 O1 120.7(5) . . ?
O3 N1 O1 118.4(5) . . ?
N1 O1 Cu1 119.1(3) . . ?
C1 P1 C6 102.9(3) . . ?
C1 P1 C3 104.4(3) . . ?
C6 P1 C3 104.0(3) . . ?
C1 P1 Cu1 103.61(18) . . ?
C6 P1 Cu1 118.6(2) . . ?
C3 P1 Cu1 120.96(19) . . ?
C12 P2 C2 102.0(3) . . ?
C12 P2 C9 105.1(3) . . ?
C2 P2 C9 103.0(3) . . ?
C12 P2 Cu1 119.0(2) . . ?
C2 P2 Cu1 102.6(2) . . ?
C9 P2 Cu1 121.9(2) . . ?
C15 P3 C21 102.6(2) . . ?
C15 P3 C27 103.4(2) . . ?
C21 P3 C27 105.3(2) . . ?
C15 P3 Cu1 119.04(17) . . ?
C21 P3 Cu1 115.38(15) . . ?
C27 P3 Cu1 109.67(17) . . ?

loop_
_geom_bond_atom_site_label_1
_geom_bond_atom_site_label_2
_geom_bond_distance
_geom_bond_site_symmetry_2
_geom_bond_publ_flag
C1 C2 1.537(7) . ?
C1 P1 1.828(6) . ?
C1 H1A 0.99 . ?
C1 H1B 0.99 . ?
C2 P2 1.829(6) . ?
C2 H2A 0.99 . ?
C2 H2B 0.99 . ?
C3 C4 1.532(7) . ?
C3 P1 1.841(5) . ?
C3 H3A 0.99 . ?
C3 H3B 0.99 . ?
C4 H4A 0.98 . ?
C4 H4B 0.98 . ?
C4 H4C 0.98 . ?
C6 C7 1.519(9) . ?
C6 P1 1.832(6) . ?
C6 H6A 0.99 . ?
C6 H6B 0.99 . ?
C7 H7A 0.98 . ?
C7 H7B 0.98 . ?
C7 H7C 0.98 . ?
C9 C10 1.519(8) . ?
C9 P2 1.838(6) . ?
C9 H9A 0.99 . ?
C9 H9B 0.99 . ?
C10 H10A 0.98 . ?
C10 H10B 0.98 . ?
C10 H10C 0.98 . ?
C12 C13 1.521(9) . ?
C12 P2 1.827(6) . ?
C12 H12A 0.99 . ?
C12 H12B 0.99 . ?
C13 H13A 0.98 . ?
C13 H13B 0.98 . ?
C13 H13C 0.98 . ?
C15 C20 1.385(6) . ?
C15 C16 1.391(7) . ?
C15 P3 1.822(5) . ?
C16 C17 1.377(7) . ?
C16 H16 0.95 . ?
C17 C18 1.371(8) . ?
C17 H17 0.95 . ?
C18 C19 1.370(7) . ?
C18 H18 0.95 . ?
C19 C20 1.385(7) . ?
C19 H19 0.95 . ?
C20 H20 0.95 . ?
C21 C22 1.380(7) . ?
C21 C26 1.385(7) . ?
C21 P3 1.825(5) . ?
C22 C23 1.382(8) . ?
C22 H22 0.95 . ?
C23 C24 1.375(8) . ?
C23 H23 0.95 . ?
C24 C25 1.361(8) . ?
C24 H24 0.95 . ?
C25 C26 1.381(7) . ?
C25 H25 0.95 . ?
C26 H26 0.95 . ?
C27 C28 1.390(7) . ?
C27 C32 1.395(7) . ?
C27 P3 1.825(5) . ?
C28 C29 1.401(7) . ?
C28 H28 0.95 . ?
C29 C30 1.376(8) . ?
C29 H29 0.95 . ?
C30 C31 1.373(8) . ?
C30 H30 0.95 . ?
C31 C32 1.385(7) . ?
C31 H31 0.95 . ?
C32 H32 0.95 . ?
Cu1 O1 2.090(3) . ?
Cu1 P3 2.2323(13) . ?
Cu1 P2 2.2593(16) . ?
Cu1 P1 2.2759(16) . ?
N1 O2 1.230(5) . ?
N1 O3 1.237(5) . ?
N1 O1 1.273(5) . ?

loop_
_geom_torsion_atom_site_label_1
_geom_torsion_atom_site_label_2
_geom_torsion_atom_site_label_3
_geom_torsion_atom_site_label_4
_geom_torsion
_geom_torsion_site_symmetry_1
_geom_torsion_site_symmetry_2
_geom_torsion_site_symmetry_3
_geom_torsion_site_symmetry_4
_geom_torsion_publ_flag
P1 C1 C2 P2 50.4(5) . . . . ?
C20 C15 C16 C17 0.6(8) . . . . ?
P3 C15 C16 C17 -175.3(4) . . . . ?
C15 C16 C17 C18 -0.8(8) . . . . ?
C16 C17 C18 C19 0.1(8) . . . . ?
C17 C18 C19 C20 0.9(8) . . . . ?
C16 C15 C20 C19 0.4(7) . . . . ?
P3 C15 C20 C19 176.0(4) . . . . ?
C18 C19 C20 C15 -1.1(8) . . . . ?
C26 C21 C22 C23 -0.2(8) . . . . ?
P3 C21 C22 C23 -173.6(5) . . . . ?
C21 C22 C23 C24 -1.1(9) . . . . ?
C22 C23 C24 C25 0.2(10) . . . . ?
C23 C24 C25 C26 1.9(10) . . . . ?
C24 C25 C26 C21 -3.1(9) . . . . ?
C22 C21 C26 C25 2.3(8) . . . . ?
P3 C21 C26 C25 176.2(5) . . . . ?
C32 C27 C28 C29 0.7(8) . . . . ?
P3 C27 C28 C29 -175.5(4) . . . . ?
C27 C28 C29 C30 -0.4(8) . . . . ?
C28 C29 C30 C31 -0.4(9) . . . . ?
C29 C30 C31 C32 0.9(9) . . . . ?
C30 C31 C32 C27 -0.6(8) . . . . ?
C28 C27 C32 C31 -0.2(8) . . . . ?
P3 C27 C32 C31 176.3(4) . . . . ?
O2 N1 O1 Cu1 11.2(6) . . . . ?
O3 N1 O1 Cu1 -168.0(4) . . . . ?
C2 C1 P1 C6 90.5(5) . . . . ?
C2 C1 P1 C3 -161.1(4) . . . . ?
C2 C1 P1 Cu1 -33.6(5) . . . . ?
C7 C6 P1 C1 -167.8(4) . . . . ?
C7 C6 P1 C3 83.5(5) . . . . ?
C7 C6 P1 Cu1 -54.2(5) . . . . ?
C4 C3 P1 C1 -46.3(5) . . . . ?
C4 C3 P1 C6 61.2(5) . . . . ?
C4 C3 P1 Cu1 -162.3(4) . . . . ?
C13 C12 P2 C2 179.8(5) . . . . ?
C13 C12 P2 C9 72.6(5) . . . . ?
C13 C12 P2 Cu1 -68.4(5) . . . . ?
C1 C2 P2 C12 83.1(5) . . . . ?
C1 C2 P2 C9 -168.1(4) . . . . ?
C1 C2 P2 Cu1 -40.6(4) . . . . ?
C10 C9 P2 C12 -95.8(5) . . . . ?
C10 C9 P2 C2 157.8(5) . . . . ?
C10 C9 P2 Cu1 43.8(6) . . . . ?
C20 C15 P3 C21 -84.2(5) . . . . ?
C16 C15 P3 C21 91.5(4) . . . . ?
C20 C15 P3 C27 25.2(5) . . . . ?
C16 C15 P3 C27 -159.2(4) . . . . ?
C20 C15 P3 Cu1 147.0(4) . . . . ?
C16 C15 P3 Cu1 -37.3(4) . . . . ?
C22 C21 P3 C15 -5.1(5) . . . . ?
C26 C21 P3 C15 -178.7(4) . . . . ?
C22 C21 P3 C27 -113.1(5) . . . . ?
C26 C21 P3 C27 73.4(5) . . . . ?
C22 C21 P3 Cu1 125.9(4) . . . . ?
C26 C21 P3 Cu1 -47.6(5) . . . . ?
C28 C27 P3 C15 -102.6(5) . . . . ?
C32 C27 P3 C15 81.1(4) . . . . ?
C28 C27 P3 C21 4.7(5) . . . . ?
C32 C27 P3 C21 -171.6(4) . . . . ?
C28 C27 P3 Cu1 129.4(4) . . . . ?
C32 C27 P3 Cu1 -46.9(4) . . . . ?
